data_4308884
loop_
_publ_author_name
'Shin-ichiro Noro'
'Susumu Kitagawa'
'Takayoshi Nakamura'
'Tatsuo Wada'

_publ_section_title
;
Synthesis and Crystallographic Characterization of Low-Dimensional and
Porous Coordination Compounds Capable of Supramolecular Aromatic
Interaction Using the 4,4'-Azobis(pyridine) Ligand
;
_journal_name_full 'Inorganic Chemistry'
_journal_page_first 3960
_journal_page_last 3971
_journal_paper_doi 10.1021/ic048371u
_journal_volume 44
_journal_year 2005
_chemical_formula_sum 'C70 H68 F24 N28 Ni2 O6 P4'
_chemical_formula_weight 2094.75
_space_group_IT_number 2
_symmetry_cell_setting triclinic
_symmetry_Int_Tables_number 2
_symmetry_space_group_name_Hall '-P 1'
_symmetry_space_group_name_H-M 'P -1'
_cell_angle_alpha 105.17(1)
_cell_angle_beta 90.06(2)
_cell_angle_gamma 83.11(1)
_cell_formula_units_Z 1
_cell_length_a 11.635(4)
_cell_length_b 17.631(7)
_cell_length_c 10.580(4)
_cell_measurement_reflns_used 15761
_cell_measurement_temperature 93.2
_cell_measurement_theta_max 27.5
_cell_measurement_theta_min 3.0
_cell_volume 2078.5(13)
_computing_cell_refinement PROCESS-AUTO
_computing_data_collection PROCESS-AUTO
_computing_data_reduction 'teXsan Ver. 2.0'
_computing_publication_material 'teXsan Ver. 2.0'
_computing_structure_refinement 'teXsan Ver. 2.0'
_computing_structure_solution DirectMethod
_diffrn_detector_area_resol_mean 10.00
_diffrn_measured_fraction_theta_full 0.9912
_diffrn_measured_fraction_theta_max 0.9912
_diffrn_measurement_device_type 'Rigaku RAXIS-RAPID Imaging Plate'
_diffrn_measurement_method \w
_diffrn_radiation_type 'Mo K\a'
_diffrn_radiation_wavelength 0.7107
_diffrn_reflns_av_R_equivalents 0.031
_diffrn_reflns_limit_h_max 15
_diffrn_reflns_limit_h_min -15
_diffrn_reflns_limit_k_max 22
_diffrn_reflns_limit_k_min -22
_diffrn_reflns_limit_l_max 13
_diffrn_reflns_limit_l_min -13
_diffrn_reflns_number 20410
_diffrn_reflns_theta_full 27.48
_diffrn_reflns_theta_max 27.48
_exptl_absorpt_coefficient_mu 0.655
_exptl_absorpt_correction_type none
_exptl_crystal_colour red
_exptl_crystal_density_diffrn 1.673
_exptl_crystal_density_method 'not measured'
_exptl_crystal_description prism
_exptl_crystal_F_000 1064.00
_exptl_crystal_size_max 0.333
_exptl_crystal_size_mid 0.233
_exptl_crystal_size_min 0.167
_refine_diff_density_max 1.42
_refine_diff_density_min -1.71
_refine_ls_extinction_method none
_refine_ls_goodness_of_fit_ref 2.041
_refine_ls_hydrogen_treatment noref
_refine_ls_number_parameters 651
_refine_ls_number_reflns 9437
_refine_ls_R_factor_gt 0.0687
_refine_ls_shift/su_max 0.0034
_refine_ls_structure_factor_coef Fsqd
_refine_ls_weighting_details 'w = 1/[\s^2^(Fo^2^) + (0.06000(Max(Fo^2^,0) + 2Fc^2^)/3)^2^]'
_refine_ls_weighting_scheme calc
_refine_ls_wR_factor_ref 0.2154
_reflns_number_gt 6712
_reflns_number_total 20410
_reflns_threshold_expression F^2^>2.0\s(F^2^)
_cod_data_source_file ic048371usi20050228_095810.cif
_cod_data_source_block {[Ni2(azpy)6(H2O)5](PF6)4(
_cod_original_cell_volume 2078(1)
_cod_original_sg_symbol_H-M 'P -1 '
_cod_original_formula_sum 'C70 H68 F24 N28 O6 Ni2 P4 '
_cod_database_code 4308884

loop_
_symmetry_equiv_pos_as_xyz
x,y,z
-x,-y,-z

loop_
_atom_site_label
_atom_site_type_symbol
_atom_site_fract_x
_atom_site_fract_y
_atom_site_fract_z
_atom_site_U_iso_or_equiv
_atom_site_adp_type
_atom_site_occupancy
_atom_site_symmetry_multiplicity
_atom_site_calc_flag
_atom_site_refinement_flags
_atom_site_disorder_assembly
_atom_site_disorder_group
Ni(1) Ni 0.32411(5) 0.23285(3) 0.40399(5) 0.0158(1) Uani 1.00 1 d . . .
P(1) P 0.3661(1) 0.10155(8) 0.8291(1) 0.0311(4) Uani 1.00 1 d . . .
P(2) P 0.7990(2) 0.3656(1) 0.4014(2) 0.0535(5) Uani 1.00 1 d . . .
F(1) F 0.3079(3) 0.1357(2) 0.7148(3) 0.0407(9) Uani 1.00 1 d . . .
F(2) F 0.2834(5) 0.1666(2) 0.9319(4) 0.077(2) Uani 1.00 1 d . . .
F(3) F 0.4225(4) 0.0690(3) 0.9427(4) 0.071(2) Uani 1.00 1 d . . .
F(4) F 0.4481(3) 0.0367(2) 0.7248(4) 0.053(1) Uani 1.00 1 d . . .
F(5) F 0.2714(3) 0.0425(2) 0.8159(4) 0.047(1) Uani 1.00 1 d . . .
F(6) F 0.4584(4) 0.1626(2) 0.8403(4) 0.064(1) Uani 1.00 1 d . . .
F(7) F 0.6756(5) 0.3649(6) 0.3612(8) 0.194(3) Uani 1.00 1 d . . .
F(8) F 0.7658(5) 0.3678(4) 0.5463(6) 0.117(2) Uani 1.00 1 d . . .
F(9) F 0.9280(5) 0.3670(7) 0.4442(8) 0.179(4) Uani 1.00 1 d . . .
F(10) F 0.8412(5) 0.3668(3) 0.2610(5) 0.094(2) Uani 1.00 1 d . . .
F(11) F 0.7791(9) 0.4560(3) 0.4479(6) 0.141(3) Uani 1.00 1 d . . .
F(12) F 0.8300(9) 0.2765(3) 0.3635(10) 0.197(4) Uani 1.00 1 d . . .
O(1) O 0.4000(3) 0.1363(2) 0.4678(3) 0.0162(7) Uani 1.00 1 d . . .
O(2) O 0.2057(3) 0.2611(2) 0.5611(3) 0.0195(8) Uani 1.00 1 d . . .
O(3) O 0.2381(6) 0.3329(4) 0.3647(8) 0.022(2) Uiso 0.50 2 d P . .
O(4) O 0.076(2) 0.429(1) 0.527(2) 0.165(9) Uani 0.50 2 d P . .
N(1) N 0.4270(3) 0.3126(2) 0.5312(4) 0.0221(10) Uani 1.00 1 d . . .
N(2) N 0.7572(4) 0.6211(3) 1.2183(4) 0.028(1) Uani 1.00 1 d . . .
N(3) N 0.5860(4) 0.4782(2) 0.8168(4) 0.027(1) Uani 1.00 1 d . . .
N(4) N 0.6289(4) 0.4541(3) 0.9081(4) 0.029(1) Uani 1.00 1 d . . .
N(5) N 0.4521(3) 0.2125(2) 0.2541(3) 0.0172(9) Uani 1.00 1 d . . .
N(6) N 1.0325(4) 0.2086(3) -0.3190(4) 0.031(1) Uani 1.00 1 d . . .
N(7) N 0.7350(4) 0.1819(3) -0.0113(4) 0.033(1) Uani 1.00 1 d . . .
N(8) N 0.7392(4) 0.2340(3) -0.0700(4) 0.033(1) Uani 1.00 1 d . . .
N(9) N 0.2139(4) 0.1560(3) 0.2918(4) 0.025(1) Uani 1.00 1 d . . .
N(10) N -0.0208(4) 0.0313(3) 0.0336(5) 0.040(1) Uani 1.00 1 d . . .
N(11) N 0.2230(7) 0.3178(5) 0.3119(9) 0.017(2) Uiso 0.50 2 d P . .
N(12) N -0.123(1) 0.6196(9) -0.177(1) 0.035(3) Uiso 0.50 2 d P . .
N(13) N 0.045(1) 0.4826(8) 0.131(1) 0.039(4) Uani 0.50 2 d P . .
N(14) N 0.0230(8) 0.4548(7) 0.0161(9) 0.023(3) Uani 0.50 2 d P . .
N(15) N 0.6290(3) 0.1110(2) 0.5058(4) 0.026(1) Uani 1.00 1 d . . .
N(16) N 0.9836(4) 0.0277(2) 0.4735(4) 0.025(1) Uani 1.00 1 d . . .
C(1) C 0.4807(4) 0.2913(3) 0.6326(5) 0.026(1) Uani 1.00 1 d . . .
C(2) C 0.5377(4) 0.3412(3) 0.7273(5) 0.027(1) Uani 1.00 1 d . . .
C(3) C 0.5371(4) 0.4182(3) 0.7210(5) 0.024(1) Uani 1.00 1 d . . .
C(4) C 0.4841(5) 0.4420(3) 0.6183(5) 0.028(1) Uani 1.00 1 d . . .
C(5) C 0.4325(4) 0.3873(3) 0.5252(5) 0.023(1) Uani 1.00 1 d . . .
C(6) C 0.7040(5) 0.6445(3) 1.1200(5) 0.029(1) Uani 1.00 1 d . . .
C(7) C 0.6612(4) 0.5932(3) 1.0142(5) 0.027(1) Uani 1.00 1 d . . .
C(8) C 0.6724(4) 0.5142(3) 1.0089(4) 0.022(1) Uani 1.00 1 d . . .
C(9) C 0.7285(5) 0.4879(3) 1.1081(5) 0.029(1) Uani 1.00 1 d . . .
C(10) C 0.7683(4) 0.5440(3) 1.2099(5) 0.023(1) Uani 1.00 1 d . . .
C(11) C 0.5260(4) 0.1454(3) 0.2180(5) 0.027(1) Uani 1.00 1 d . . .
C(12) C 0.6185(5) 0.1354(3) 0.1301(5) 0.032(1) Uani 1.00 1 d . . .
C(13) C 0.6378(4) 0.1959(3) 0.0770(5) 0.025(1) Uani 1.00 1 d . . .
C(14) C 0.5618(4) 0.2661(3) 0.1130(5) 0.027(1) Uani 1.00 1 d . . .
C(15) C 0.4740(4) 0.2717(3) 0.2013(5) 0.026(1) Uani 1.00 1 d . . .
C(16) C 0.9431(4) 0.2645(3) -0.3113(6) 0.033(1) Uani 1.00 1 d . . .
C(17) C 0.8457(5) 0.2742(4) -0.2299(6) 0.038(2) Uani 1.00 1 d . . .
C(18) C 0.8400(4) 0.2214(3) -0.1539(5) 0.030(1) Uani 1.00 1 d . . .
C(19) C 0.9318(5) 0.1618(3) -0.1609(5) 0.033(1) Uani 1.00 1 d . . .
C(20) C 1.0262(4) 0.1586(3) -0.2441(5) 0.029(1) Uani 1.00 1 d . . .
C(21) C 0.2509(5) 0.0832(3) 0.2159(5) 0.028(1) Uani 1.00 1 d . . .
C(22) C 0.1802(5) 0.0379(3) 0.1303(5) 0.028(1) Uani 1.00 1 d . . .
C(23) C 0.0654(5) 0.0694(4) 0.1217(5) 0.033(1) Uani 1.00 1 d . . .
C(24) C 0.0252(5) 0.1431(4) 0.2011(6) 0.043(2) Uani 1.00 1 d . . .
C(25) C 0.0987(5) 0.1837(3) 0.2852(6) 0.037(1) Uani 1.00 1 d . . .
C(26) C 0.1766(8) 0.3894(5) 0.3777(10) 0.023(2) Uani 0.50 2 d P . .
C(27) C 0.1165(9) 0.4422(6) 0.320(1) 0.032(3) Uani 0.50 2 d P . .
C(28) C 0.1012(9) 0.4169(9) 0.193(1) 0.029(3) Uani 0.50 2 d P . .
C(29) C 0.1409(9) 0.3397(7) 0.120(1) 0.029(3) Uani 0.50 2 d P . .
C(30) C 0.2051(9) 0.2944(7) 0.1835(10) 0.030(3) Uani 0.50 2 d P . .
C(31) C -0.1246(9) 0.5411(7) -0.225(1) 0.026(2) Uiso 0.50 2 d P . .
C(32) C -0.073(1) 0.4859(10) -0.163(2) 0.046(5) Uani 0.50 2 d P . .
C(33) C -0.028(1) 0.5098(9) -0.050(2) 0.031(3) Uiso 0.50 2 d P . .
C(34) C -0.0197(10) 0.5953(10) 0.003(1) 0.036(3) Uani 0.50 2 d P . .
C(35) C -0.0691(9) 0.6460(9) -0.068(1) 0.042(3) Uani 0.50 2 d P . .
C(36) C 0.7092(5) 0.1492(3) 0.4694(6) 0.032(1) Uani 1.00 1 d . . .
C(37) C 0.8251(4) 0.1238(3) 0.4573(5) 0.027(1) Uani 1.00 1 d . . .
C(38) C 0.8626(4) 0.0532(3) 0.4892(5) 0.020(1) Uani 1.00 1 d . . .
C(39) C 0.7820(4) 0.0121(3) 0.5322(5) 0.028(1) Uani 1.00 1 d . . .
C(40) C 0.6674(4) 0.0435(3) 0.5390(5) 0.026(1) Uani 1.00 1 d . . .
H(1) H 0.4791 0.2386 0.6387 0.0315 Uiso 1.00 1 calc . . .
H(2) H 0.5763 0.3230 0.7950 0.0320 Uiso 1.00 1 calc . . .
H(3) H 0.4832 0.4948 0.6121 0.0340 Uiso 1.00 1 calc . . .
H(4) H 0.3989 0.4033 0.4529 0.0281 Uiso 1.00 1 calc . . .
H(5) H 0.6955 0.6993 1.1235 0.0350 Uiso 1.00 1 calc . . .
H(6) H 0.6247 0.6123 0.9461 0.0325 Uiso 1.00 1 calc . . .
H(7) H 0.7391 0.4333 1.1061 0.0343 Uiso 1.00 1 calc . . .
H(8) H 0.8062 0.5264 1.2785 0.0274 Uiso 1.00 1 calc . . .
H(9) H 0.5144 0.1028 0.2543 0.0322 Uiso 1.00 1 calc . . .
H(10) H 0.6683 0.0867 0.1067 0.0388 Uiso 1.00 1 calc . . .
H(11) H 0.5712 0.3090 0.0767 0.0319 Uiso 1.00 1 calc . . .
H(12) H 0.4247 0.3204 0.2277 0.0312 Uiso 1.00 1 calc . . .
H(13) H 0.9460 0.3000 -0.3648 0.0399 Uiso 1.00 1 calc . . .
H(14) H 0.7847 0.3158 -0.2264 0.0455 Uiso 1.00 1 calc . . .
H(15) H 0.9301 0.1244 -0.1106 0.0392 Uiso 1.00 1 calc . . .
H(16) H 1.0897 0.1187 -0.2479 0.0354 Uiso 1.00 1 calc . . .
H(17) H 0.3293 0.0619 0.2214 0.0337 Uiso 1.00 1 calc . . .
H(18) H 0.2092 -0.0135 0.0784 0.0337 Uiso 1.00 1 calc . . .
H(19) H -0.0528 0.1652 0.1971 0.0518 Uiso 1.00 1 calc . . .
H(20) H 0.0692 0.2335 0.3421 0.0444 Uiso 1.00 1 calc . . .
H(21) H 0.1856 0.4050 0.4698 0.0277 Uiso 0.50 2 calc P . .
H(22) H 0.0870 0.4942 0.3687 0.0385 Uiso 0.50 2 calc P . .
H(23) H 0.1232 0.3208 0.0303 0.0347 Uiso 0.50 2 calc P . .
H(24) H 0.2395 0.2434 0.1354 0.0363 Uiso 0.50 2 calc P . .
H(25) H -0.1633 0.5227 -0.3041 0.0309 Uiso 0.50 2 calc P . .
H(26) H -0.0705 0.4306 -0.2041 0.0553 Uiso 0.50 2 calc P . .
H(27) H 0.0179 0.6147 0.0825 0.0430 Uiso 0.50 2 calc P . .
H(28) H -0.0639 0.7012 -0.0371 0.0506 Uiso 0.50 2 calc P . .
H(29) H 0.6838 0.1981 0.4501 0.0389 Uiso 1.00 1 calc . . .
H(30) H 0.8782 0.1531 0.4283 0.0321 Uiso 1.00 1 calc . . .
H(31) H 0.8054 -0.0357 0.5559 0.0337 Uiso 1.00 1 calc . . .
H(32) H 0.6119 0.0161 0.5687 0.0316 Uiso 1.00 1 calc . . .

loop_
_atom_site_aniso_label
_atom_site_aniso_U_11
_atom_site_aniso_U_22
_atom_site_aniso_U_33
_atom_site_aniso_U_12
_atom_site_aniso_U_13
_atom_site_aniso_U_23
Ni(1) 0.0177(3) 0.0162(3) 0.0132(3) -0.0065(2) 0.0013(2) 0.0016(2)
P(1) 0.0461(8) 0.0307(7) 0.0179(6) -0.0085(6) -0.0051(6) 0.0073(5)
P(2) 0.0444(9) 0.0448(9) 0.081(1) 0.0044(8) 0.0155(9) 0.0373(10)
F(1) 0.044(2) 0.052(2) 0.034(2) 0.000(2) 0.001(1) 0.029(2)
F(2) 0.135(4) 0.051(2) 0.037(2) 0.002(3) 0.031(3) 0.005(2)
F(3) 0.093(3) 0.083(3) 0.052(3) -0.028(3) -0.038(2) 0.040(2)
F(4) 0.044(2) 0.045(2) 0.065(3) 0.002(2) 0.013(2) 0.011(2)
F(5) 0.051(2) 0.052(2) 0.049(2) -0.017(2) -0.005(2) 0.028(2)
F(6) 0.077(3) 0.057(2) 0.067(3) -0.034(2) -0.030(2) 0.020(2)
F(7) 0.040(3) 0.29(1) 0.158(7) -0.011(5) 0.010(4) -0.112(7)
F(8) 0.102(4) 0.128(5) 0.138(5) 0.061(4) 0.077(4) 0.100(4)
F(9) 0.061(4) 0.38(1) 0.125(6) 0.031(6) 0.022(4) 0.146(8)
F(10) 0.119(4) 0.092(4) 0.080(4) 0.029(3) 0.011(3) 0.058(3)
F(11) 0.30(1) 0.055(3) 0.077(4) -0.016(5) -0.025(5) 0.030(3)
F(12) 0.27(1) 0.055(3) 0.27(1) 0.061(5) 0.193(9) 0.084(5)
O(1) 0.021(1) 0.011(1) 0.018(2) 0.000(1) 0.001(1) 0.005(1)
O(2) 0.023(2) 0.019(2) 0.015(1) -0.006(1) 0.003(1) 0.001(1)
O(4) 0.16(2) 0.18(2) 0.12(2) -0.02(2) 0.02(1) -0.02(1)
N(1) 0.022(2) 0.026(2) 0.017(2) -0.010(2) 0.003(2) 0.000(2)
N(2) 0.025(2) 0.037(2) 0.017(2) -0.014(2) 0.006(2) -0.004(2)
N(3) 0.034(2) 0.027(2) 0.019(2) -0.012(2) -0.003(2) 0.002(2)
N(4) 0.028(2) 0.033(2) 0.022(2) -0.010(2) -0.001(2) -0.001(2)
N(5) 0.014(2) 0.023(2) 0.014(2) -0.002(2) -0.002(1) 0.003(1)
N(6) 0.030(2) 0.041(3) 0.024(2) -0.016(2) 0.004(2) 0.008(2)
N(7) 0.032(2) 0.036(2) 0.032(2) -0.005(2) 0.014(2) 0.012(2)
N(8) 0.029(2) 0.040(3) 0.029(2) -0.006(2) 0.013(2) 0.008(2)
N(9) 0.026(2) 0.034(2) 0.014(2) -0.011(2) -0.004(2) 0.001(2)
N(10) 0.035(3) 0.036(2) 0.043(3) 0.001(2) -0.001(2) 0.004(2)
N(13) 0.042(7) 0.045(8) 0.026(6) -0.003(6) -0.001(5) 0.002(6)
N(14) 0.025(5) 0.028(5) 0.021(5) -0.011(5) -0.003(4) 0.011(5)
N(15) 0.021(2) 0.028(2) 0.027(2) -0.009(2) 0.001(2) 0.003(2)
N(16) 0.024(2) 0.026(2) 0.027(2) -0.005(2) 0.000(2) 0.008(2)
C(1) 0.028(2) 0.025(2) 0.022(2) -0.010(2) 0.004(2) -0.002(2)
C(2) 0.024(2) 0.027(2) 0.023(2) -0.002(2) -0.001(2) -0.003(2)
C(3) 0.024(2) 0.025(2) 0.021(2) -0.011(2) 0.005(2) 0.000(2)
C(4) 0.038(3) 0.029(3) 0.021(2) -0.019(2) -0.001(2) 0.005(2)
C(5) 0.027(2) 0.022(2) 0.022(2) -0.008(2) 0.001(2) 0.006(2)
C(6) 0.033(3) 0.026(2) 0.025(3) -0.009(2) 0.004(2) -0.002(2)
C(7) 0.033(3) 0.028(3) 0.020(2) -0.005(2) -0.001(2) 0.005(2)
C(8) 0.027(2) 0.022(2) 0.016(2) -0.007(2) 0.005(2) -0.001(2)
C(9) 0.032(3) 0.027(2) 0.025(3) -0.011(2) 0.001(2) 0.002(2)
C(10) 0.021(2) 0.025(2) 0.024(2) -0.007(2) -0.002(2) 0.006(2)
C(11) 0.031(3) 0.031(3) 0.022(2) -0.015(2) 0.002(2) 0.007(2)
C(12) 0.030(3) 0.042(3) 0.024(3) -0.004(2) 0.012(2) 0.007(2)
C(13) 0.029(2) 0.028(2) 0.021(2) -0.008(2) 0.003(2) 0.007(2)
C(14) 0.031(3) 0.028(2) 0.025(3) -0.007(2) 0.004(2) 0.014(2)
C(15) 0.029(2) 0.029(2) 0.022(2) -0.008(2) 0.005(2) 0.007(2)
C(16) 0.024(2) 0.044(3) 0.038(3) -0.005(2) 0.008(2) 0.020(3)
C(17) 0.031(3) 0.041(3) 0.046(3) -0.003(3) 0.010(3) 0.019(3)
C(18) 0.026(2) 0.038(3) 0.028(3) -0.011(2) 0.005(2) 0.010(2)
C(19) 0.030(3) 0.036(3) 0.033(3) -0.008(2) 0.010(2) 0.010(2)
C(20) 0.019(2) 0.039(3) 0.031(3) -0.003(2) 0.002(2) 0.008(2)
C(21) 0.036(3) 0.030(3) 0.017(2) -0.015(2) 0.005(2) -0.001(2)
C(22) 0.039(3) 0.024(2) 0.020(2) -0.006(2) -0.004(2) 0.003(2)
C(23) 0.030(3) 0.046(3) 0.021(3) -0.013(2) -0.006(2) 0.002(2)
C(24) 0.031(3) 0.043(3) 0.047(4) -0.002(3) -0.015(3) -0.002(3)
C(25) 0.025(3) 0.039(3) 0.035(3) 0.007(2) -0.014(2) -0.006(2)
C(26) 0.022(4) 0.010(4) 0.035(5) 0.002(4) 0.005(4) 0.004(4)
C(27) 0.021(5) 0.020(5) 0.054(7) 0.009(4) 0.003(5) 0.011(5)
C(28) 0.014(5) 0.037(7) 0.045(7) -0.001(5) -0.002(5) 0.027(6)
C(29) 0.026(5) 0.026(6) 0.045(7) -0.001(5) 0.000(5) 0.029(5)
C(30) 0.029(5) 0.039(6) 0.023(5) -0.011(5) 0.000(4) 0.006(4)
C(32) 0.046(9) 0.041(9) 0.05(1) -0.013(7) 0.014(8) 0.014(8)
C(34) 0.023(5) 0.059(8) 0.035(6) 0.002(6) -0.008(5) 0.032(7)
C(35) 0.021(5) 0.072(9) 0.041(7) -0.012(6) -0.004(5) 0.027(6)
C(36) 0.028(3) 0.020(2) 0.051(3) -0.007(2) 0.001(2) 0.010(2)
C(37) 0.016(2) 0.028(2) 0.041(3) -0.002(2) -0.006(2) 0.016(2)
C(38) 0.018(2) 0.022(2) 0.022(2) -0.004(2) -0.005(2) 0.007(2)
C(39) 0.023(2) 0.031(3) 0.031(3) -0.005(2) -0.004(2) 0.008(2)
C(40) 0.023(2) 0.026(2) 0.034(3) -0.008(2) -0.003(2) 0.012(2)

loop_
_atom_type_symbol
_atom_type_description
_atom_type_scat_dispersion_real
_atom_type_scat_dispersion_imag
_atom_type_scat_source
C C 0.003 0.002
;International Tables for Crystallography
(1992, Vol. C, Tables 4.2.6.8 and 6.1.1.1)
;
H H 0.000 0.000
;International Tables for Crystallography
(1992, Vol. C, Table 6.1.1.2)
;
F F 0.017 0.010
;International Tables for Crystallography
(1992, Vol. C, Tables 4.2.6.8 and 6.1.1.1)
;
N N 0.006 0.003
;International Tables for Crystallography
(1992, Vol. C, Tables 4.2.6.8 and 6.1.1.1)
;
Ni Ni 0.339 1.112
;International Tables for Crystallography
(1992, Vol. C, Tables 4.2.6.8 and 6.1.1.1)
;
P P 0.102 0.094
;International Tables for Crystallography
(1992, Vol. C, Tables 4.2.6.8 and 6.1.1.1)
;
O O 0.011 0.006
;International Tables for Crystallography
(1992, Vol. C, Tables 4.2.6.8 and 6.1.1.1)
;

loop_
_geom_angle_atom_site_label_1
_geom_angle_atom_site_label_2
_geom_angle_atom_site_label_3
_geom_angle
_geom_angle_site_symmetry_1
_geom_angle_site_symmetry_2
_geom_angle_site_symmetry_3
_geom_angle_publ_flag
O(1) Ni(1) O(2) 89.4(1) . . . yes
O(1) Ni(1) O(3) 172.5(2) . . . yes
O(1) Ni(1) N(1) 92.2(1) . . . yes
O(1) Ni(1) N(5) 91.7(1) . . . yes
O(1) Ni(1) N(9) 87.4(1) . . . yes
O(1) Ni(1) N(11) 168.6(2) . . . yes
O(2) Ni(1) O(3) 83.2(2) . . . yes
O(2) Ni(1) N(1) 85.6(1) . . . yes
O(2) Ni(1) N(5) 174.9(1) . . . yes
O(2) Ni(1) N(9) 89.9(1) . . . yes
O(2) Ni(1) N(11) 91.2(2) . . . yes
O(3) Ni(1) N(1) 85.6(2) . . . yes
O(3) Ni(1) N(5) 95.4(2) . . . yes
O(3) Ni(1) N(9) 94.2(2) . . . yes
O(3) Ni(1) N(11) 15.3(2) . . . yes
N(1) Ni(1) N(5) 89.3(1) . . . yes
N(1) Ni(1) N(9) 175.5(1) . . . yes
N(1) Ni(1) N(11) 99.2(3) . . . yes
N(5) Ni(1) N(9) 95.2(1) . . . yes
N(5) Ni(1) N(11) 88.7(2) . . . yes
N(9) Ni(1) N(11) 81.2(3) . . . yes
F(1) P(1) F(2) 88.7(2) . . . yes
F(1) P(1) F(3) 179.2(2) . . . yes
F(1) P(1) F(4) 90.6(2) . . . yes
F(1) P(1) F(5) 90.3(2) . . . yes
F(1) P(1) F(6) 88.0(2) . . . yes
F(2) P(1) F(3) 90.5(3) . . . yes
F(2) P(1) F(4) 179.3(3) . . . yes
F(2) P(1) F(5) 89.5(3) . . . yes
F(2) P(1) F(6) 89.8(3) . . . yes
F(3) P(1) F(4) 90.2(3) . . . yes
F(3) P(1) F(5) 89.8(2) . . . yes
F(3) P(1) F(6) 91.9(2) . . . yes
F(4) P(1) F(5) 90.4(2) . . . yes
F(4) P(1) F(6) 90.3(2) . . . yes
F(5) P(1) F(6) 178.2(2) . . . yes
F(7) P(2) F(8) 92.2(4) . . . yes
F(7) P(2) F(9) 179.6(5) . . . yes
F(7) P(2) F(10) 92.0(5) . . . yes
F(7) P(2) F(11) 89.8(5) . . . yes
F(7) P(2) F(12) 95.9(6) . . . yes
F(8) P(2) F(9) 87.6(4) . . . yes
F(8) P(2) F(10) 175.3(4) . . . yes
F(8) P(2) F(11) 85.6(3) . . . yes
F(8) P(2) F(12) 92.5(4) . . . yes
F(9) P(2) F(10) 88.2(3) . . . yes
F(9) P(2) F(11) 89.9(6) . . . yes
F(9) P(2) F(12) 84.4(6) . . . yes
F(10) P(2) F(11) 92.4(3) . . . yes
F(10) P(2) F(12) 89.0(3) . . . yes
F(11) P(2) F(12) 174.1(6) . . . yes
P(1) F(1) F(2) 45.3(2) . . . yes
P(1) F(1) F(6) 45.8(1) . . . yes
F(2) F(1) F(6) 60.5(2) . . . yes
P(1) F(2) F(1) 46.0(1) . . . yes
P(1) F(2) F(3) 44.6(2) . . . yes
P(1) F(2) F(5) 45.3(2) . . . yes
P(1) F(2) F(6) 45.2(2) . . . yes
F(1) F(2) F(3) 90.5(2) . . . yes
F(1) F(2) F(5) 60.9(2) . . . yes
F(1) F(2) F(6) 59.5(2) . . . yes
F(3) F(2) F(5) 59.8(2) . . . yes
F(3) F(2) F(6) 61.0(2) . . . yes
F(5) F(2) F(6) 90.6(2) . . . yes
P(1) F(3) F(2) 44.9(2) . . . yes
P(1) F(3) F(4) 45.1(2) . . . yes
P(1) F(3) F(5) 45.4(1) . . . yes
F(2) F(3) F(4) 90.1(2) . . . yes
F(2) F(3) F(5) 59.9(2) . . . yes
F(4) F(3) F(5) 60.5(2) . . . yes
P(1) F(4) F(3) 44.7(2) . . . yes
P(1) F(5) F(2) 45.2(2) . . . yes
P(1) F(5) F(3) 44.8(2) . . . yes
F(2) F(5) F(3) 60.3(2) . . . yes
P(1) F(6) F(1) 46.2(1) . . . yes
P(1) F(6) F(2) 45.0(2) . . . yes
F(1) F(6) F(2) 59.9(2) . . . yes
P(2) F(7) F(8) 45.2(3) . . . yes
P(2) F(7) F(10) 45.3(3) . . . yes
P(2) F(7) F(11) 45.7(3) . . . yes
P(2) F(7) F(12) 42.3(4) . . . yes
F(8) F(7) F(10) 90.5(3) . . . yes
F(8) F(7) F(11) 57.9(3) . . . yes
F(8) F(7) F(12) 60.2(4) . . . yes
F(10) F(7) F(11) 62.0(3) . . . yes
F(10) F(7) F(12) 58.3(2) . . . yes
F(11) F(7) F(12) 88.0(4) . . . yes
P(2) F(8) F(7) 42.6(3) . . . yes
P(2) F(8) F(9) 46.2(2) . . . yes
P(2) F(8) F(11) 46.3(2) . . . yes
P(2) F(8) F(12) 42.7(2) . . . yes
F(7) F(8) F(9) 88.7(3) . . . yes
F(7) F(8) F(11) 59.2(4) . . . yes
F(7) F(8) F(12) 60.5(4) . . . yes
F(9) F(8) F(11) 61.5(4) . . . yes
F(9) F(8) F(12) 56.1(4) . . . yes
F(11) F(8) F(12) 88.9(3) . . . yes
P(2) F(9) F(8) 46.3(3) . . . yes
P(2) F(9) F(10) 46.0(3) . . . yes
P(2) F(9) F(11) 44.3(3) . . . yes
P(2) F(9) F(12) 46.7(4) . . . yes
P(2) F(9) O(4) 152.6(9) . . 1_655 yes
F(8) F(9) F(10) 92.2(4) . . . yes
F(8) F(9) F(11) 57.7(3) . . . yes
F(8) F(9) F(12) 63.3(4) . . . yes
F(8) F(9) O(4) 126.3(7) . . 1_655 yes
F(10) F(9) F(11) 61.6(3) . . . yes
F(10) F(9) F(12) 61.1(4) . . . yes
F(10) F(9) O(4) 128.8(7) . . 1_655 yes
F(11) F(9) F(12) 91.0(4) . . . yes
F(11) F(9) O(4) 108.3(8) . . 1_655 yes
F(12) F(9) O(4) 160.7(8) . . 1_655 yes
P(2) F(10) F(7) 42.7(3) . . . yes
P(2) F(10) F(9) 45.9(2) . . . yes
P(2) F(10) F(11) 43.0(2) . . . yes
P(2) F(10) F(12) 44.4(2) . . . yes
F(7) F(10) F(9) 88.5(3) . . . yes
F(7) F(10) F(11) 57.4(3) . . . yes
F(7) F(10) F(12) 61.5(4) . . . yes
F(9) F(10) F(11) 59.3(3) . . . yes
F(9) F(10) F(12) 56.9(4) . . . yes
F(11) F(10) F(12) 87.3(3) . . . yes
P(2) F(11) F(7) 44.5(3) . . . yes
P(2) F(11) F(8) 48.1(2) . . . yes
P(2) F(11) F(9) 45.8(4) . . . yes
P(2) F(11) F(10) 44.6(2) . . . yes
F(7) F(11) F(8) 62.9(4) . . . yes
F(7) F(11) F(9) 90.4(4) . . . yes
F(7) F(11) F(10) 60.6(3) . . . yes
F(8) F(11) F(9) 60.8(3) . . . yes
F(8) F(11) F(10) 92.6(3) . . . yes
F(9) F(11) F(10) 59.2(3) . . . yes
P(2) F(12) F(7) 41.8(3) . . . yes
P(2) F(12) F(8) 44.7(2) . . . yes
P(2) F(12) F(9) 48.9(4) . . . yes
P(2) F(12) F(10) 46.5(2) . . . yes
F(7) F(12) F(8) 59.4(3) . . . yes
F(7) F(12) F(9) 90.6(3) . . . yes
F(7) F(12) F(10) 60.2(4) . . . yes
F(8) F(12) F(9) 60.5(4) . . . yes
F(8) F(12) F(10) 91.2(3) . . . yes
F(9) F(12) F(10) 62.0(3) . . . yes
Ni(1) O(3) N(11) 97(1) . . . yes
Ni(1) O(3) C(26) 159.9(7) . . . yes
Ni(1) O(3) C(30) 101.6(5) . . . yes
N(11) O(3) C(26) 95(1) . . . yes
N(11) O(3) C(30) 9(1) . . . yes
C(26) O(3) C(30) 93.4(8) . . . yes
F(9) O(4) C(26) 96.7(9) 1_455 . . yes
Ni(1) N(1) C(1) 119.9(3) . . . yes
Ni(1) N(1) C(5) 123.6(3) . . . yes
C(1) N(1) C(5) 116.1(4) . . . yes
C(6) N(2) C(10) 116.7(4) . . . yes
N(4) N(3) C(3) 113.0(4) . . . yes
N(4) N(3) C(8) 35.7(3) . . . yes
C(3) N(3) C(8) 148.6(4) . . . yes
N(3) N(4) C(3) 36.3(3) . . . yes
N(3) N(4) C(8) 114.0(4) . . . yes
C(3) N(4) C(8) 150.3(4) . . . yes
Ni(1) N(5) C(11) 122.8(3) . . . yes
Ni(1) N(5) C(15) 120.5(3) . . . yes
C(11) N(5) C(15) 116.1(4) . . . yes
C(16) N(6) C(20) 117.1(4) . . . yes
N(8) N(7) C(13) 113.9(4) . . . yes
N(8) N(7) C(18) 35.9(3) . . . yes
C(13) N(7) C(18) 149.7(4) . . . yes
N(7) N(8) C(13) 35.6(3) . . . yes
N(7) N(8) C(18) 113.6(4) . . . yes
C(13) N(8) C(18) 149.1(4) . . . yes
Ni(1) N(9) C(21) 123.9(3) . . . yes
Ni(1) N(9) C(25) 119.0(3) . . . yes
C(21) N(9) C(25) 116.9(4) . . . yes
N(10) N(10) C(23) 110.7(6) 2_555 . . yes
N(10) N(10) C(23) 38.8(4) 2_555 . 2_555 yes
C(23) N(10) C(23) 149.5(3) . . 2_555 yes
Ni(1) N(11) O(3) 67(1) . . . yes
Ni(1) N(11) C(26) 123.6(7) . . . yes
Ni(1) N(11) C(30) 118.1(7) . . . yes
O(3) N(11) C(26) 58(1) . . . yes
O(3) N(11) C(30) 166(1) . . . yes
C(26) N(11) C(30) 118.2(9) . . . yes
N(13) N(12) C(26) 118.4(8) 2_565 . 2_565 yes
N(13) N(12) C(27) 79.9(8) 2_565 . 2_565 yes
N(13) N(12) C(28) 28(1) 2_565 . 2_565 yes
N(13) N(12) C(29) 121(1) 2_565 . 2_565 yes
N(13) N(12) C(30) 167.3(9) 2_565 . 2_565 yes
N(13) N(12) C(31) 44.1(7) 2_565 . . yes
N(13) N(12) C(35) 75.5(10) 2_565 . . yes
C(26) N(12) C(27) 38.6(5) 2_565 . 2_565 yes
C(26) N(12) C(28) 90(1) 2_565 . 2_565 yes
C(26) N(12) C(29) 120(1) 2_565 . 2_565 yes
C(26) N(12) C(30) 70.4(6) 2_565 . 2_565 yes
C(26) N(12) C(31) 77.7(8) 2_565 . . yes
C(26) N(12) C(35) 157(1) 2_565 . . yes
C(27) N(12) C(28) 51(1) 2_565 . 2_565 yes
C(27) N(12) C(29) 158(1) 2_565 . 2_565 yes
C(27) N(12) C(30) 108.9(9) 2_565 . 2_565 yes
C(27) N(12) C(31) 43.6(7) 2_565 . . yes
C(27) N(12) C(35) 146(1) 2_565 . . yes
C(28) N(12) C(29) 149(2) 2_565 . 2_565 yes
C(28) N(12) C(30) 159(2) 2_565 . 2_565 yes
C(28) N(12) C(31) 24(1) 2_565 . . yes
C(28) N(12) C(35) 101(2) 2_565 . . yes
C(29) N(12) C(30) 49(1) 2_565 . 2_565 yes
C(29) N(12) C(31) 150(1) 2_565 . . yes
C(29) N(12) C(35) 52(1) 2_565 . . yes
C(30) N(12) C(31) 137(1) 2_565 . . yes
C(30) N(12) C(35) 99(1) 2_565 . . yes
C(31) N(12) C(35) 119(1) . . . yes
N(12) N(13) N(14) 100.0(10) 2_565 . . yes
N(12) N(13) N(14) 150.3(8) 2_565 . 2_565 yes
N(12) N(13) C(28) 11.3(7) 2_565 . . yes
N(12) N(13) C(31) 39.9(7) 2_565 . 2_565 yes
N(12) N(13) C(32) 108(2) 2_565 . 2_565 yes
N(12) N(13) C(33) 134.7(8) 2_565 . . yes
N(12) N(13) C(33) 128(1) 2_565 . 2_565 yes
N(12) N(13) C(34) 75.0(7) 2_565 . 2_565 yes
N(12) N(13) C(35) 35.7(5) 2_565 . 2_565 yes
N(14) N(13) N(14) 51(1) . . 2_565 yes
N(14) N(13) C(28) 111(1) . . . yes
N(14) N(13) C(31) 135(1) . . 2_565 yes
N(14) N(13) C(32) 133(2) . . 2_565 yes
N(14) N(13) C(33) 34.8(10) . . . yes
N(14) N(13) C(33) 30.8(9) . . 2_565 yes
N(14) N(13) C(34) 26.9(6) . . 2_565 yes
N(14) N(13) C(35) 65.7(8) . . 2_565 yes
N(14) N(13) C(28) 161.6(10) 2_565 . . yes
N(14) N(13) C(31) 158(1) 2_565 . 2_565 yes
N(14) N(13) C(32) 92(2) 2_565 . 2_565 yes
N(14) N(13) C(33) 16.5(3) 2_565 . . yes
N(14) N(13) C(33) 21(1) 2_565 . 2_565 yes
N(14) N(13) C(34) 77.2(8) 2_565 . 2_565 yes
N(14) N(13) C(35) 116.6(8) 2_565 . 2_565 yes
C(28) N(13) C(31) 30.8(6) . . 2_565 yes
C(28) N(13) C(32) 100(2) . . 2_565 yes
C(28) N(13) C(33) 145(1) . . . yes
C(28) N(13) C(33) 139(1) . . 2_565 yes
C(28) N(13) C(34) 85.7(9) . . 2_565 yes
C(28) N(13) C(35) 46.2(7) . . 2_565 yes
C(31) N(13) C(32) 69(2) 2_565 . 2_565 yes
C(31) N(13) C(33) 162.5(10) 2_565 . . yes
C(31) N(13) C(33) 152(1) 2_565 . 2_565 yes
C(31) N(13) C(34) 113(1) 2_565 . 2_565 yes
C(31) N(13) C(35) 75.5(8) 2_565 . 2_565 yes
C(32) N(13) C(33) 107(2) 2_565 . . yes
C(32) N(13) C(33) 106(3) 2_565 . 2_565 yes
C(32) N(13) C(34) 154(2) 2_565 . 2_565 yes
C(32) N(13) C(35) 140(2) 2_565 . 2_565 yes
C(33) N(13) C(33) 10(1) . . 2_565 yes
C(33) N(13) C(34) 60.7(7) . . 2_565 yes
C(33) N(13) C(35) 100.2(7) . . 2_565 yes
C(33) N(13) C(34) 57(1) 2_565 . 2_565 yes
C(33) N(13) C(35) 96(1) 2_565 . 2_565 yes
C(34) N(13) C(35) 39.5(6) 2_565 . 2_565 yes
N(13) N(14) N(13) 128(1) . . 2_565 yes
N(13) N(14) N(14) 95(1) . . 2_565 yes
N(13) N(14) C(32) 16.3(10) . . 2_565 yes
N(13) N(14) C(33) 115(1) . . . yes
N(13) N(14) C(33) 47(1) . . 2_565 yes
N(13) N(14) C(34) 112(1) . . 2_565 yes
N(13) N(14) C(35) 80.5(9) . . 2_565 yes
N(13) N(14) N(14) 33.2(5) 2_565 . 2_565 yes
N(13) N(14) C(32) 116.7(9) 2_565 . 2_565 yes
N(13) N(14) C(33) 14.1(7) 2_565 . . yes
N(13) N(14) C(33) 82(1) 2_565 . 2_565 yes
N(13) N(14) C(34) 116(1) 2_565 . 2_565 yes
N(13) N(14) C(35) 150.3(8) 2_565 . 2_565 yes
N(14) N(14) C(32) 84(1) 2_565 . 2_565 yes
N(14) N(14) C(33) 20.2(7) 2_565 . . yes
N(14) N(14) C(33) 49(1) 2_565 . 2_565 yes
N(14) N(14) C(34) 147(1) 2_565 . 2_565 yes
N(14) N(14) C(35) 175.2(9) 2_565 . 2_565 yes
C(32) N(14) C(33) 104(1) 2_565 . . yes
C(32) N(14) C(33) 34(1) 2_565 . 2_565 yes
C(32) N(14) C(34) 126(1) 2_565 . 2_565 yes
C(32) N(14) C(35) 92.8(8) 2_565 . 2_565 yes
C(33) N(14) C(33) 69(2) . . 2_565 yes
C(33) N(14) C(34) 127(1) . . 2_565 yes
C(33) N(14) C(35) 162(1) . . 2_565 yes
C(33) N(14) C(34) 160(2) 2_565 . 2_565 yes
C(33) N(14) C(35) 127(1) 2_565 . 2_565 yes
C(34) N(14) C(35) 34.4(10) 2_565 . 2_565 yes
C(36) N(15) C(40) 116.5(4) . . . yes
N(16) N(16) C(38) 113.5(5) 2_756 . . yes
N(1) C(1) C(2) 124.1(5) . . . yes
C(1) C(2) C(3) 118.0(5) . . . yes
N(3) C(3) N(4) 30.7(2) . . . yes
N(3) C(3) C(2) 124.5(5) . . . yes
N(3) C(3) C(4) 115.9(4) . . . yes
N(4) C(3) C(2) 93.8(4) . . . yes
N(4) C(3) C(4) 146.6(4) . . . yes
C(2) C(3) C(4) 119.6(5) . . . yes
C(3) C(4) C(5) 118.5(5) . . . yes
N(1) C(5) C(4) 123.5(5) . . . yes
N(2) C(6) C(7) 123.4(5) . . . yes
C(6) C(7) C(8) 118.7(5) . . . yes
N(3) C(8) N(4) 30.2(2) . . . yes
N(3) C(8) C(7) 95.1(4) . . . yes
N(3) C(8) C(9) 145.5(4) . . . yes
N(4) C(8) C(7) 125.2(5) . . . yes
N(4) C(8) C(9) 115.4(4) . . . yes
C(7) C(8) C(9) 119.4(5) . . . yes
C(8) C(9) C(10) 117.5(5) . . . yes
N(2) C(10) C(9) 124.4(5) . . . yes
N(5) C(11) C(12) 122.9(5) . . . yes
C(11) C(12) C(13) 119.8(5) . . . yes
N(7) C(13) N(8) 30.5(2) . . . yes
N(7) C(13) C(12) 116.8(4) . . . yes
N(7) C(13) C(14) 125.0(4) . . . yes
N(8) C(13) C(12) 146.6(4) . . . yes
N(8) C(13) C(14) 94.9(3) . . . yes
C(12) C(13) C(14) 118.2(4) . . . yes
C(13) C(14) C(15) 118.5(4) . . . yes
N(5) C(15) C(14) 124.5(4) . . . yes
N(6) C(16) C(17) 124.0(5) . . . yes
C(16) C(17) C(18) 118.1(5) . . . yes
N(7) C(18) N(8) 30.5(3) . . . yes
N(7) C(18) C(17) 146.8(4) . . . yes
N(7) C(18) C(19) 94.0(4) . . . yes
N(8) C(18) C(17) 116.4(5) . . . yes
N(8) C(18) C(19) 124.4(5) . . . yes
C(17) C(18) C(19) 119.1(4) . . . yes
C(18) C(19) C(20) 117.9(5) . . . yes
N(6) C(20) C(19) 123.7(5) . . . yes
N(9) C(21) C(22) 122.9(5) . . . yes
C(21) C(22) C(23) 118.5(5) . . . yes
N(10) C(23) N(10) 30.5(3) . . 2_555 yes
N(10) C(23) C(22) 126.2(5) . . . yes
N(10) C(23) C(24) 114.6(5) . . . yes
N(10) C(23) C(22) 95.7(4) 2_555 . . yes
N(10) C(23) C(24) 145.1(4) 2_555 . . yes
C(22) C(23) C(24) 119.3(5) . . . yes
C(23) C(24) C(25) 119.1(5) . . . yes
N(9) C(25) C(24) 123.1(5) . . . yes
O(3) C(26) O(4) 121(1) . . . yes
O(3) C(26) N(11) 26.4(5) . . . yes
O(3) C(26) N(12) 101.5(8) . . 2_565 yes
O(3) C(26) C(27) 147(1) . . . yes
O(4) C(26) N(11) 134(1) . . . yes
O(4) C(26) N(12) 124.1(9) . . 2_565 yes
O(4) C(26) C(27) 89.2(10) . . . yes
N(11) C(26) N(12) 76.0(7) . . 2_565 yes
N(11) C(26) C(27) 123.3(10) . . . yes
N(12) C(26) C(27) 47.4(7) 2_565 . . yes
N(12) C(27) C(26) 94.0(8) 2_565 . . yes
N(12) C(27) C(28) 22.4(6) 2_565 . . yes
N(12) C(27) C(31) 55.5(9) 2_565 . 2_565 yes
C(26) C(27) C(28) 116(1) . . . yes
C(26) C(27) C(31) 135(1) . . 2_565 yes
C(28) C(27) C(31) 37.6(8) . . 2_565 yes
N(12) C(28) N(13) 140(2) 2_565 . . yes
N(12) C(28) C(27) 106(1) 2_565 . . yes
N(12) C(28) C(29) 17(1) 2_565 . . yes
N(12) C(28) C(31) 136(2) 2_565 . 2_565 yes
N(12) C(28) C(32) 152(2) 2_565 . 2_565 yes
N(12) C(28) C(35) 55(1) 2_565 . 2_565 yes
N(13) C(28) C(27) 113(1) . . . yes
N(13) C(28) C(29) 123(1) . . . yes
N(13) C(28) C(31) 68(1) . . 2_565 yes
N(13) C(28) C(32) 22.0(7) . . 2_565 yes
N(13) C(28) C(35) 88.1(9) . . 2_565 yes
C(27) C(28) C(29) 123(1) . . . yes
C(27) C(28) C(31) 58(1) . . 2_565 yes
C(27) C(28) C(32) 96(1) . . 2_565 yes
C(27) C(28) C(35) 153(1) . . 2_565 yes
C(29) C(28) C(31) 140(1) . . 2_565 yes
C(29) C(28) C(32) 136(1) . . 2_565 yes
C(29) C(28) C(35) 40.6(7) . . 2_565 yes
C(31) C(28) C(32) 46(1) 2_565 . 2_565 yes
C(31) C(28) C(35) 148(1) 2_565 . 2_565 yes
C(32) C(28) C(35) 108.2(10) 2_565 . 2_565 yes
N(12) C(29) C(28) 13(1) 2_565 . . yes
N(12) C(29) C(30) 102(1) 2_565 . . yes
N(12) C(29) C(31) 18(1) 2_565 . 2_565 yes
N(12) C(29) C(35) 89(1) 2_565 . 2_565 yes
C(28) C(29) C(30) 115(1) . . . yes
C(28) C(29) C(31) 14.2(5) . . 2_565 yes
C(28) C(29) C(35) 78(1) . . 2_565 yes
C(30) C(29) C(31) 111.0(10) . . 2_565 yes
C(30) C(29) C(35) 154(1) . . 2_565 yes
C(31) C(29) C(35) 87(1) 2_565 . 2_565 yes
O(3) C(30) N(11) 4.1(5) . . . yes
O(3) C(30) N(12) 94.1(7) . . 2_565 yes
O(3) C(30) C(29) 121.6(9) . . . yes
N(11) C(30) N(12) 95.3(8) . . 2_565 yes
N(11) C(30) C(29) 122(1) . . . yes
N(12) C(30) C(29) 27.6(7) 2_565 . . yes
N(12) C(31) N(13) 95(1) . . 2_565 yes
N(12) C(31) C(27) 80(1) . . 2_565 yes
N(12) C(31) C(28) 19(1) . . 2_565 yes
N(12) C(31) C(29) 11.2(6) . . 2_565 yes
N(12) C(31) C(32) 122(1) . . . yes
N(13) C(31) C(27) 136(1) 2_565 . 2_565 yes
N(13) C(31) C(28) 81(1) 2_565 . 2_565 yes
N(13) C(31) C(29) 92.5(8) 2_565 . 2_565 yes
N(13) C(31) C(32) 28.0(7) 2_565 . . yes
C(27) C(31) C(28) 83(1) 2_565 . 2_565 yes
C(27) C(31) C(29) 90.8(10) 2_565 . 2_565 yes
C(27) C(31) C(32) 138(1) 2_565 . . yes
C(28) C(31) C(29) 25.2(10) 2_565 . 2_565 yes
C(28) C(31) C(32) 108(1) 2_565 . . yes
C(29) C(31) C(32) 117(1) 2_565 . . yes
N(13) C(32) N(14) 29(2) 2_565 . 2_565 yes
N(13) C(32) C(28) 57(2) 2_565 . 2_565 yes
N(13) C(32) C(31) 82(2) 2_565 . . yes
N(13) C(32) C(33) 42(2) 2_565 . . yes
N(14) C(32) C(28) 79.7(9) 2_565 . 2_565 yes
N(14) C(32) C(31) 103(1) 2_565 . . yes
N(14) C(32) C(33) 16.2(7) 2_565 . . yes
C(28) C(32) C(31) 24.9(6) 2_565 . . yes
C(28) C(32) C(33) 95(1) 2_565 . . yes
C(31) C(32) C(33) 119(1) . . . yes
N(13) C(33) N(13) 169(1) . . 2_565 yes
N(13) C(33) N(14) 29.7(7) . . . yes
N(13) C(33) N(14) 81(1) . . 2_565 yes
N(13) C(33) C(32) 149(1) . . . yes
N(13) C(33) C(33) 7.1(9) . . 2_565 yes
N(13) C(33) C(34) 92.0(10) . . . yes
N(13) C(33) C(34) 47.9(6) . . 2_565 yes
N(13) C(33) N(14) 144(1) 2_565 . . yes
N(13) C(33) N(14) 101(2) 2_565 . 2_565 yes
N(13) C(33) C(32) 30(1) 2_565 . . yes
N(13) C(33) C(33) 162(2) 2_565 . 2_565 yes
N(13) C(33) C(34) 90(1) 2_565 . . yes
N(13) C(33) C(34) 127(1) 2_565 . 2_565 yes
N(14) C(33) N(14) 110(2) . . 2_565 yes
N(14) C(33) C(32) 120(1) . . . yes
N(14) C(33) C(33) 26.8(6) . . 2_565 yes
N(14) C(33) C(34) 120(1) . . . yes
N(14) C(33) C(34) 19.3(7) . . 2_565 yes
N(14) C(33) C(32) 129(2) 2_565 . . yes
N(14) C(33) C(33) 83(2) 2_565 . 2_565 yes
N(14) C(33) C(34) 11(1) 2_565 . . yes
N(14) C(33) C(34) 129(2) 2_565 . 2_565 yes
C(32) C(33) C(33) 147(1) . . 2_565 yes
C(32) C(33) C(34) 118(1) . . . yes
C(32) C(33) C(34) 101(1) . . 2_565 yes
C(33) C(33) C(34) 93(1) 2_565 . . yes
C(33) C(33) C(34) 45(1) 2_565 . 2_565 yes
C(34) C(33) C(34) 139(1) . . 2_565 yes
N(13) C(34) N(14) 40(1) 2_565 . 2_565 yes
N(13) C(34) C(33) 31.8(8) 2_565 . . yes
N(13) C(34) C(33) 71.3(10) 2_565 . 2_565 yes
N(13) C(34) C(35) 86(1) 2_565 . . yes
N(14) C(34) C(33) 8(1) 2_565 . . yes
N(14) C(34) C(33) 32.8(9) 2_565 . 2_565 yes
N(14) C(34) C(35) 125(1) 2_565 . . yes
C(33) C(34) C(33) 40(1) . . 2_565 yes
C(33) C(34) C(35) 117(1) . . . yes
C(33) C(34) C(35) 157(1) 2_565 . . yes
N(12) C(35) N(13) 68.7(10) . . 2_565 yes
N(12) C(35) N(14) 101(1) . . 2_565 yes
N(12) C(35) C(28) 23.6(6) . . 2_565 yes
N(12) C(35) C(29) 38.3(9) . . 2_565 yes
N(12) C(35) C(34) 121(1) . . . yes
N(13) C(35) N(14) 33.8(5) 2_565 . 2_565 yes
N(13) C(35) C(28) 45.8(7) 2_565 . 2_565 yes
N(13) C(35) C(29) 102(1) 2_565 . 2_565 yes
N(13) C(35) C(34) 53.5(9) 2_565 . . yes
N(14) C(35) C(28) 79.2(8) 2_565 . 2_565 yes
N(14) C(35) C(29) 128(1) 2_565 . 2_565 yes
N(14) C(35) C(34) 20.5(7) 2_565 . . yes
C(28) C(35) C(29) 61(1) 2_565 . 2_565 yes
C(28) C(35) C(34) 99(1) 2_565 . . yes
C(29) C(35) C(34) 145(1) 2_565 . . yes
N(15) C(36) C(37) 125.2(5) . . . yes
C(36) C(37) C(38) 117.4(4) . . . yes
N(16) C(38) C(37) 116.0(4) . . . yes
N(16) C(38) C(39) 124.4(4) . . . yes
C(37) C(38) C(39) 119.6(4) . . . yes
C(38) C(39) C(40) 117.4(5) . . . yes
N(15) C(40) C(39) 123.9(4) . . . yes

loop_
_geom_bond_atom_site_label_1
_geom_bond_atom_site_label_2
_geom_bond_distance
_geom_bond_site_symmetry_1
_geom_bond_site_symmetry_2
_geom_bond_publ_flag
Ni(1) O(1) 2.092(3) . . yes
Ni(1) O(2) 2.078(3) . . yes
Ni(1) O(3) 2.061(7) . . yes
Ni(1) N(1) 2.152(4) . . yes
Ni(1) N(5) 2.108(4) . . yes
Ni(1) N(9) 2.112(4) . . yes
Ni(1) N(11) 2.217(8) . . yes
P(1) F(1) 1.602(3) . . yes
P(1) F(2) 1.584(4) . . yes
P(1) F(3) 1.573(4) . . yes
P(1) F(4) 1.586(4) . . yes
P(1) F(5) 1.587(4) . . yes
P(1) F(6) 1.591(4) . . yes
P(2) F(7) 1.497(6) . . yes
P(2) F(8) 1.571(6) . . yes
P(2) F(9) 1.568(7) . . yes
P(2) F(10) 1.571(5) . . yes
P(2) F(11) 1.528(6) . . yes
P(2) F(12) 1.515(5) . . yes
F(1) F(2) 2.227(5) . . yes
F(1) F(6) 2.218(6) . . yes
F(2) F(3) 2.242(7) . . yes
F(2) F(5) 2.232(6) . . yes
F(2) F(6) 2.241(7) . . yes
F(3) F(4) 2.237(6) . . yes
F(3) F(5) 2.230(6) . . yes
F(7) F(8) 2.21(1) . . yes
F(7) F(10) 2.208(9) . . yes
F(7) F(11) 2.14(1) . . yes
F(7) F(12) 2.24(1) . . yes
F(8) F(9) 2.173(8) . . yes
F(8) F(11) 2.105(7) . . yes
F(8) F(12) 2.230(10) . . yes
F(9) F(10) 2.184(9) . . yes
F(9) F(11) 2.19(1) . . yes
F(9) F(12) 2.07(1) . . yes
F(9) O(4) 2.21(2) . 1_655 yes
F(10) F(11) 2.237(8) . . yes
F(10) F(12) 2.164(7) . . yes
O(3) N(11) 0.589(9) . . yes
O(3) C(26) 1.13(1) . . yes
O(3) C(30) 1.91(1) . . yes
O(4) C(26) 1.90(2) . . yes
N(1) C(1) 1.355(7) . . yes
N(1) C(5) 1.346(6) . . yes
N(2) C(6) 1.340(7) . . yes
N(2) C(10) 1.329(6) . . yes
N(3) N(4) 1.235(6) . . yes
N(3) C(3) 1.434(6) . . yes
N(3) C(8) 2.240(6) . . yes
N(4) C(3) 2.228(7) . . yes
N(4) C(8) 1.433(6) . . yes
N(5) C(11) 1.344(6) . . yes
N(5) C(15) 1.353(6) . . yes
N(6) C(16) 1.331(7) . . yes
N(6) C(20) 1.338(7) . . yes
N(7) N(8) 1.241(6) . . yes
N(7) C(13) 1.424(6) . . yes
N(7) C(18) 2.239(6) . . yes
N(8) C(13) 2.237(6) . . yes
N(8) C(18) 1.432(6) . . yes
N(9) C(21) 1.344(6) . . yes
N(9) C(25) 1.378(6) . . yes
N(10) N(10) 1.190(9) . 2_555 yes
N(10) C(23) 1.469(7) . . yes
N(10) C(23) 2.194(8) . 2_555 yes
N(11) C(26) 1.32(1) . . yes
N(11) C(30) 1.34(1) . . yes
N(12) N(13) 2.09(2) . 2_565 yes
N(12) C(26) 2.19(2) . 2_565 yes
N(12) C(27) 1.61(2) . 2_565 yes
N(12) C(28) 0.64(1) . 2_565 yes
N(12) C(29) 0.81(1) . 2_565 yes
N(12) C(30) 1.71(2) . 2_565 yes
N(12) C(31) 1.35(2) . . yes
N(12) C(35) 1.31(2) . . yes
N(13) N(14) 1.22(2) . . yes
N(13) N(14) 2.23(2) . 2_565 yes
N(13) C(28) 1.56(2) . . yes
N(13) C(31) 1.46(2) . 2_565 yes
N(13) C(32) 0.69(2) . 2_565 yes
N(13) C(33) 2.23(2) . . yes
N(13) C(33) 0.92(2) . 2_565 yes
N(13) C(34) 1.75(2) . 2_565 yes
N(13) C(35) 2.17(2) . 2_565 yes
N(14) N(14) 1.74(2) . 2_565 yes
N(14) C(32) 1.78(2) . 2_565 yes
N(14) C(33) 1.41(2) . . yes
N(14) C(33) 0.64(1) . 2_565 yes
N(14) C(34) 0.86(2) . 2_565 yes
N(14) C(35) 2.01(2) . 2_565 yes
N(15) C(36) 1.327(6) . . yes
N(15) C(40) 1.352(6) . . yes
N(16) N(16) 1.269(8) . 2_756 yes
N(16) C(38) 1.422(6) . . yes
C(1) C(2) 1.376(7) . . yes
C(2) C(3) 1.376(7) . . yes
C(3) C(4) 1.382(7) . . yes
C(4) C(5) 1.378(7) . . yes
C(6) C(7) 1.377(7) . . yes
C(7) C(8) 1.371(7) . . yes
C(8) C(9) 1.387(7) . . yes
C(9) C(10) 1.381(7) . . yes
C(11) C(12) 1.387(6) . . yes
C(12) C(13) 1.369(7) . . yes
C(13) C(14) 1.396(7) . . yes
C(14) C(15) 1.362(6) . . yes
C(16) C(17) 1.391(7) . . yes
C(17) C(18) 1.387(8) . . yes
C(18) C(19) 1.393(8) . . yes
C(19) C(20) 1.396(7) . . yes
C(21) C(22) 1.383(7) . . yes
C(22) C(23) 1.396(8) . . yes
C(23) C(24) 1.377(8) . . yes
C(24) C(25) 1.359(8) . . yes
C(26) C(27) 1.37(1) . . yes
C(27) C(28) 1.31(2) . . yes
C(27) C(31) 1.13(2) . 2_565 yes
C(28) C(29) 1.40(2) . . yes
C(28) C(31) 0.81(1) . 2_565 yes
C(28) C(32) 1.82(2) . 2_565 yes
C(28) C(35) 1.57(2) . 2_565 yes
C(29) C(30) 1.34(1) . . yes
C(29) C(31) 2.09(2) . 2_565 yes
C(29) C(35) 1.04(2) . 2_565 yes
C(31) C(32) 1.39(2) . . yes
C(32) C(33) 1.30(2) . . yes
C(33) C(33) 1.33(3) . 2_565 yes
C(33) C(34) 1.48(2) . . yes
C(33) C(34) 2.05(2) . 2_565 yes
C(34) C(35) 1.38(2) . . yes
C(36) C(37) 1.365(7) . . yes
C(37) C(38) 1.393(6) . . yes
C(38) C(39) 1.395(7) . . yes
C(39) C(40) 1.375(7) . . yes

loop_
_geom_contact_atom_site_label_1
_geom_contact_atom_site_label_2
_geom_contact_distance
_geom_contact_site_symmetry_1
_geom_contact_site_symmetry_2
_geom_contact_publ_flag
F(1) O(1) 2.829(4) . . ?
F(1) O(2) 3.193(4) . . ?
F(1) C(20) 3.268(6) . 1_456 ?
F(1) N(6) 3.361(6) . 1_456 ?
F(1) C(39) 3.435(7) . 2_656 ?
F(1) C(40) 3.552(6) . 2_656 ?
F(2) C(30) 3.06(1) . 1_556 ?
F(2) C(29) 3.41(1) . 1_556 ?
F(2) C(20) 3.520(8) . 1_456 ?
F(2) C(6) 3.535(7) . 2_667 ?
F(3) C(12) 3.149(7) . 1_556 ?
F(3) C(11) 3.174(7) . 1_556 ?
F(3) F(3) 3.335(8) . 2_657 ?
F(3) C(21) 3.451(7) . 1_556 ?
F(3) C(12) 3.572(8) . 2_656 ?
F(4) C(40) 3.159(7) . 2_656 ?
F(4) C(40) 3.255(6) . . ?
F(4) N(15) 3.282(6) . 2_656 ?
F(4) C(11) 3.399(6) . 2_656 ?
F(4) O(1) 3.469(4) . 2_656 ?
F(5) C(12) 3.431(7) . 2_656 ?
F(5) C(20) 3.465(6) . 1_456 ?
F(5) C(22) 3.516(6) . 1_556 ?
F(6) C(13) 3.238(7) . 1_556 ?
F(6) C(14) 3.297(7) . 1_556 ?
F(6) C(1) 3.579(7) . . ?
F(6) N(7) 3.594(7) . 1_556 ?
F(7) C(14) 3.136(9) . . ?
F(7) C(15) 3.245(8) . . ?
F(7) C(5) 3.249(8) . . ?
F(7) C(4) 3.401(8) . . ?
F(8) C(3) 3.141(6) . . ?
F(8) C(16) 3.220(8) . 1_556 ?
F(8) C(17) 3.296(8) . 1_556 ?
F(8) C(4) 3.389(7) . . ?
F(8) C(2) 3.421(7) . . ?
F(8) N(3) 3.531(6) . . ?
F(9) C(26) 3.07(1) . 1_655 ?
F(9) C(27) 3.15(1) . 1_655 ?
F(9) C(16) 3.514(9) . 1_556 ?
F(9) O(4) 3.53(3) . 2_666 ?
F(9) C(25) 3.58(1) . 1_655 ?
F(10) C(9) 3.166(7) . 1_554 ?
F(10) C(35) 3.30(1) . 2_665 ?
F(10) C(10) 3.320(7) . 1_554 ?
F(10) C(28) 3.38(1) . 1_655 ?
F(10) N(12) 3.45(1) . 2_665 ?
F(11) O(4) 2.75(3) . 2_666 ?
F(11) C(26) 2.97(1) . 2_666 ?
F(11) C(27) 2.99(1) . 2_666 ?
F(11) C(10) 3.281(7) . 1_554 ?
F(11) C(5) 3.425(9) . 2_666 ?
F(11) C(4) 3.53(1) . 2_666 ?
F(11) O(4) 3.56(3) . 1_655 ?
F(12) C(37) 3.110(7) . . ?
F(12) C(24) 3.203(8) . 1_655 ?
F(12) C(36) 3.217(8) . . ?
F(12) C(25) 3.347(10) . 1_655 ?
O(1) N(15) 2.695(5) . . ?
O(1) C(40) 3.338(6) . 2_656 ?
O(1) C(40) 3.513(6) . . ?
O(1) C(39) 3.558(6) . 2_656 ?
O(2) N(6) 2.755(5) . 1_456 ?
O(2) N(2) 2.761(5) . 2_667 ?
O(2) O(4) 3.26(2) . . ?
O(2) C(16) 3.328(6) . 1_456 ?
O(2) C(6) 3.568(6) . 2_667 ?
O(3) O(4) 2.66(2) . . ?
O(4) N(11) 2.97(2) . . ?
O(4) O(4) 3.08(5) . 2_566 ?
O(4) C(27) 3.11(2) . 2_566 ?
O(4) C(10) 3.28(2) . 2_667 ?
O(4) C(31) 3.44(2) . 2_565 ?
O(4) C(28) 3.50(2) . . ?
O(4) C(31) 3.53(2) . 1_556 ?
O(4) C(32) 3.55(3) . 1_556 ?
O(4) N(2) 3.55(2) . 2_667 ?
N(1) N(2) 3.283(5) . 2_667 ?
N(2) C(1) 3.201(6) . 2_667 ?
N(2) C(34) 3.36(1) . 1_656 ?
N(2) C(2) 3.436(6) . 2_667 ?
N(2) N(14) 3.454(10) . 2_666 ?
N(2) C(5) 3.544(6) . 2_667 ?
N(3) C(8) 3.499(6) . 2_667 ?
N(4) N(4) 3.548(8) . 2_667 ?
N(4) C(8) 3.556(6) . 2_667 ?
N(6) N(16) 3.477(6) . 1_554 ?
N(6) C(37) 3.559(7) . 1_554 ?
N(10) C(19) 3.465(8) . 1_455 ?
N(12) C(7) 3.37(1) . 1_454 ?
N(13) C(10) 3.30(1) . 1_454 ?
N(14) C(10) 3.415(10) . 2_666 ?
N(14) C(9) 3.50(1) . 1_454 ?
N(14) C(9) 3.54(1) . 2_666 ?
N(14) C(6) 3.55(1) . 2_666 ?
N(14) C(10) 3.56(1) . 1_454 ?
N(15) C(1) 3.367(6) . . ?
N(15) C(11) 3.444(7) . . ?
N(16) C(20) 3.340(7) . 1_556 ?
N(16) C(20) 3.551(7) . 2_755 ?
C(1) C(6) 3.261(7) . 2_667 ?
C(1) C(36) 3.531(7) . . ?
C(2) C(6) 3.195(7) . 2_667 ?
C(2) C(7) 3.448(7) . 2_667 ?
C(3) C(9) 3.574(7) . 2_667 ?
C(3) C(10) 3.575(7) . 2_667 ?
C(4) C(10) 3.404(7) . 2_667 ?
C(5) C(10) 3.512(7) . 2_667 ?
C(6) C(29) 3.20(1) . 2_666 ?
C(6) C(35) 3.31(1) . 1_656 ?
C(6) C(34) 3.38(1) . 1_656 ?
C(7) C(29) 3.20(1) . 2_666 ?
C(7) C(31) 3.42(1) . 1_656 ?
C(7) C(28) 3.49(1) . 2_666 ?
C(7) C(35) 3.55(1) . 1_656 ?
C(8) C(32) 3.39(2) . 1_656 ?
C(8) C(33) 3.53(1) . 1_656 ?
C(8) C(31) 3.58(1) . 1_656 ?
C(9) C(33) 3.40(1) . 1_656 ?
C(9) C(33) 3.55(1) . 2_666 ?
C(9) C(34) 3.60(1) . 2_666 ?
C(10) C(33) 3.37(1) . 2_666 ?
C(10) C(33) 3.51(1) . 1_656 ?
C(10) C(32) 3.54(2) . 2_666 ?
C(11) C(36) 3.398(8) . . ?
C(16) C(37) 3.415(8) . 1_554 ?
C(21) C(39) 3.546(7) . 2_656 ?
